data_4025472
loop_
_publ_author_name
'Yin Chen'
'De-Xian Wang'
'Zhi-Tang Huang'
'Mei-Xiang Wang'

_publ_section_title
;
 Synthesis, Structure, and Functionalization of Homo
 Heterocalix[2]arene[2]triazines: Versatile Conformation and Cavity
 Structures Regulated by the Bridging Elements
;
_journal_name_full 'Journal of Organic Chemistry'
_journal_page_first 3786
_journal_page_last 3796
_journal_paper_doi 10.1021/jo100571c
_journal_volume 75
_journal_year 2010
_chemical_formula_sum 'C23 H17 Cl2 N8 O2'
_chemical_formula_weight 508.35
_chemical_name_systematic
; 
 ? 
;
_space_group_IT_number 14
_symmetry_cell_setting monoclinic
_symmetry_space_group_name_Hall '-P 2ybc'
_symmetry_space_group_name_H-M 'P 1 21/c 1'
_atom_sites_solution_hydrogens geom
_atom_sites_solution_primary direct
_atom_sites_solution_secondary difmap
_audit_creation_method SHELXL-97
_cell_angle_alpha 90.00
_cell_angle_beta 95.33(3)
_cell_angle_gamma 90.00
_cell_formula_units_Z 4
_cell_length_a 10.157(2)
_cell_length_b 18.673(4)
_cell_length_c 12.825(3)
_cell_measurement_reflns_used 5246
_cell_measurement_temperature 293(2)
_cell_measurement_theta_max 27.48
_cell_measurement_theta_min 1.93
_cell_volume 2421.9(9)
_computing_cell_refinement 'Rapid Auto(Rigaku 2001)'
_computing_data_collection 'Rapid Auto(Rigaku 2001)'
_computing_data_reduction 'Rapid Auto(Rigaku 2001)'
_computing_molecular_graphics 'XP in Siemens SHELXTL (Sheldrick, 1994)'
_computing_publication_material 'SHELX97 (Sheldrick, 1997)'
_computing_structure_refinement 'SHELXL-97 (Sheldrick, 1997)'
_computing_structure_solution 'SHELXS-97 (Sheldrick, 1990)'
_diffrn_ambient_temperature 293(2)
_diffrn_measured_fraction_theta_full 0.943
_diffrn_measured_fraction_theta_max 0.943
_diffrn_measurement_device_type 'Rigaku raxis Rapid IP Area Detector'
_diffrn_radiation_monochromator graphite
_diffrn_radiation_source 'rotating anode'
_diffrn_radiation_type MoK\a
_diffrn_radiation_wavelength 0.71073
_diffrn_reflns_av_R_equivalents 0.0262
_diffrn_reflns_av_sigmaI/netI 0.0464
_diffrn_reflns_limit_h_max 12
_diffrn_reflns_limit_h_min -12
_diffrn_reflns_limit_k_max 23
_diffrn_reflns_limit_k_min -24
_diffrn_reflns_limit_l_max 16
_diffrn_reflns_limit_l_min -16
_diffrn_reflns_number 8986
_diffrn_reflns_theta_full 27.48
_diffrn_reflns_theta_max 27.48
_diffrn_reflns_theta_min 1.93
_exptl_absorpt_coefficient_mu 0.306
_exptl_absorpt_correction_T_max 0.9555
_exptl_absorpt_correction_T_min 0.9385
_exptl_absorpt_correction_type multi-scan
_exptl_crystal_colour colorless
_exptl_crystal_density_diffrn 1.394
_exptl_crystal_density_method 'not measured'
_exptl_crystal_description block
_exptl_crystal_F_000 1044
_exptl_crystal_size_max 0.21
_exptl_crystal_size_mid 0.17
_exptl_crystal_size_min 0.15
_refine_diff_density_max 0.185
_refine_diff_density_min -0.322
_refine_diff_density_rms 0.051
_refine_ls_extinction_method none
_refine_ls_goodness_of_fit_ref 1.032
_refine_ls_hydrogen_treatment constr
_refine_ls_matrix_type full
_refine_ls_number_parameters 316
_refine_ls_number_reflns 5246
_refine_ls_number_restraints 0
_refine_ls_restrained_S_all 1.032
_refine_ls_R_factor_all 0.0980
_refine_ls_R_factor_gt 0.0565
_refine_ls_shift/su_max 0.000
_refine_ls_shift/su_mean 0.000
_refine_ls_structure_factor_coef Fsqd
_refine_ls_weighting_details 'calc w=1/[\s^2^(Fo^2^)+(0.1000P)^2^+0.0000P] where P=(Fo^2^+2Fc^2^)/3'
_refine_ls_weighting_scheme calc
_refine_ls_wR_factor_gt 0.1526
_refine_ls_wR_factor_ref 0.1738
_reflns_number_gt 3288
_reflns_number_total 5246
_reflns_threshold_expression >2sigma(I)
_cod_data_source_file jo100571c_si_001_10.cif
_cod_data_source_block 22NV2O
_cod_depositor_comments
;
The following automatic conversions were performed:

'_symmetry_cell_setting' value 'Monoclinic' changed to 'monoclinic'
according to the built-in table from CIF Core dictionary named
'cif_core.dic' version 2.4.1 from 2010-06-29.

Automatic conversion script
Id: cif_fix_values 1646 2011-03-28 12:23:43Z adriana 
;
_cod_original_cell_volume 2421.9(8)
_cod_database_code 4025472

loop_
_symmetry_equiv_pos_as_xyz
'x, y, z'
'-x, y+1/2, -z+1/2'
'-x, -y, -z'
'x, -y-1/2, z-1/2'

loop_
_atom_site_label
_atom_site_type_symbol
_atom_site_fract_x
_atom_site_fract_y
_atom_site_fract_z
_atom_site_U_iso_or_equiv
_atom_site_adp_type
_atom_site_occupancy
_atom_site_symmetry_multiplicity
_atom_site_calc_flag
_atom_site_refinement_flags
_atom_site_disorder_assembly
_atom_site_disorder_group
Cl1 Cl 0.81833(8) 0.11175(5) 0.56846(6) 0.0689(3) Uani 1 1 d . . .
Cl2 Cl 0.13485(10) 0.02433(6) -0.33706(7) 0.0899(4) Uani 1 1 d . . .
O1 O 0.66104(19) 0.21398(11) 0.23627(14) 0.0563(5) Uani 1 1 d . . .
O2 O 0.4310(2) 0.16290(13) -0.09911(14) 0.0624(6) Uani 1 1 d . . .
N5 N 0.5360(2) 0.12059(12) 0.28999(15) 0.0441(5) Uani 1 1 d . . .
C13 C 0.7054(3) 0.11520(15) 0.45830(19) 0.0446(6) Uani 1 1 d . . .
N2 N 0.4236(2) 0.02717(13) 0.35918(17) 0.0538(6) Uani 1 1 d . . .
H2A H 0.4158 -0.0025 0.4095 0.065 Uiso 1 1 calc R . .
N1 N 0.0000(2) 0.14579(13) -0.02532(16) 0.0459(5) Uani 1 1 d . . .
N4 N 0.6092(2) 0.06817(12) 0.45617(16) 0.0451(5) Uani 1 1 d . . .
N8 N 0.2158(2) 0.15959(13) -0.06212(16) 0.0482(6) Uani 1 1 d . . .
C23 C 0.0952(3) 0.13209(15) -0.08874(19) 0.0444(6) Uani 1 1 d . . .
N3 N 0.7287(2) 0.16484(13) 0.38964(17) 0.0489(6) Uani 1 1 d . . .
C3 C -0.1291(3) 0.11336(16) -0.0431(2) 0.0506(7) Uani 1 1 d . . .
C22 C 0.1667(3) 0.07745(18) -0.2265(2) 0.0548(7) Uani 1 1 d . . .
C15 C 0.5647(3) 0.23125(16) 0.15380(19) 0.0462(6) Uani 1 1 d . . .
N7 N 0.0636(2) 0.09031(13) -0.17449(17) 0.0510(6) Uani 1 1 d . . .
C12 C 0.5239(3) 0.07270(15) 0.36788(19) 0.0437(6) Uani 1 1 d . . .
C5 C 0.0706(3) 0.16115(16) 0.1660(2) 0.0502(7) Uani 1 1 d . . .
N6 N 0.2909(3) 0.09819(15) -0.20719(18) 0.0606(7) Uani 1 1 d . . .
C4 C 0.0236(3) 0.19577(17) 0.0631(2) 0.0549(7) Uani 1 1 d . . .
H4B H -0.0578 0.2214 0.0715 0.066 Uiso 1 1 calc R . .
H4C H 0.0890 0.2307 0.0461 0.066 Uiso 1 1 calc R . .
C21 C 0.3054(3) 0.13999(18) -0.1230(2) 0.0516(7) Uani 1 1 d . . .
C9 C 0.2200(3) 0.08029(16) 0.26734(19) 0.0487(7) Uani 1 1 d . . .
C19 C 0.4546(3) 0.20948(17) -0.01246(19) 0.0510(7) Uani 1 1 d . . .
C18 C 0.3985(3) 0.27661(18) -0.0138(2) 0.0583(8) Uani 1 1 d . . .
H18A H 0.3438 0.2921 -0.0716 0.070 Uiso 1 1 calc R . .
C20 C 0.5389(3) 0.18522(16) 0.0704(2) 0.0489(7) Uani 1 1 d . . .
H20A H 0.5766 0.1398 0.0701 0.059 Uiso 1 1 calc R . .
C10 C 0.1741(3) 0.11263(16) 0.1738(2) 0.0512(7) Uani 1 1 d . . .
H10A H 0.2145 0.1013 0.1137 0.061 Uiso 1 1 calc R . .
C14 C 0.6382(3) 0.16316(15) 0.30701(19) 0.0451(6) Uani 1 1 d . . .
C11 C 0.3262(3) 0.02490(17) 0.2690(2) 0.0547(8) Uani 1 1 d . . .
H11A H 0.2849 -0.0220 0.2662 0.066 Uiso 1 1 calc R . .
H11B H 0.3717 0.0303 0.2062 0.066 Uiso 1 1 calc R . .
C16 C 0.5084(3) 0.29763(17) 0.1565(2) 0.0534(7) Uani 1 1 d . . .
H16A H 0.5261 0.3272 0.2145 0.064 Uiso 1 1 calc R . .
C8 C 0.1607(3) 0.0991(2) 0.3573(2) 0.0652(9) Uani 1 1 d . . .
H8B H 0.1896 0.0784 0.4213 0.078 Uiso 1 1 calc R . .
C6 C 0.0135(3) 0.1789(2) 0.2570(2) 0.0661(9) Uani 1 1 d . . .
H6B H -0.0558 0.2117 0.2544 0.079 Uiso 1 1 calc R . .
C17 C 0.4247(3) 0.32020(18) 0.0717(3) 0.0610(8) Uani 1 1 d . . .
H17A H 0.3859 0.3653 0.0726 0.073 Uiso 1 1 calc R . .
C7 C 0.0596(4) 0.1481(2) 0.3513(2) 0.0742(10) Uani 1 1 d . . .
H7B H 0.0214 0.1608 0.4118 0.089 Uiso 1 1 calc R . .
C2 C -0.2206(3) 0.1478(2) -0.1216(2) 0.0641(8) Uani 1 1 d . . .
H2B H -0.3030 0.1223 -0.1277 0.096 Uiso 1 1 calc R . .
H2C H -0.1837 0.1475 -0.1878 0.096 Uiso 1 1 calc R . .
H2D H -0.2355 0.1963 -0.1009 0.096 Uiso 1 1 calc R . .
C1 C -0.1574(4) 0.0586(2) 0.0165(3) 0.0812(11) Uani 1 1 d . . .
H1B H -0.0948 0.0419 0.0683 0.097 Uiso 1 1 calc R . .
H1C H -0.2400 0.0368 0.0065 0.097 Uiso 1 1 calc R . .

loop_
_atom_site_aniso_label
_atom_site_aniso_U_11
_atom_site_aniso_U_22
_atom_site_aniso_U_33
_atom_site_aniso_U_23
_atom_site_aniso_U_13
_atom_site_aniso_U_12
Cl1 0.0544(5) 0.0947(7) 0.0540(4) 0.0232(4) -0.0143(3) -0.0113(4)
Cl2 0.0758(7) 0.1181(9) 0.0755(6) -0.0485(6) 0.0049(4) 0.0008(6)
O1 0.0546(13) 0.0623(14) 0.0498(11) 0.0189(9) -0.0072(8) -0.0152(10)
O2 0.0430(12) 0.1024(18) 0.0424(10) -0.0114(10) 0.0079(8) -0.0066(11)
N5 0.0452(13) 0.0479(14) 0.0385(11) 0.0050(9) 0.0009(9) -0.0029(10)
C13 0.0408(15) 0.0528(17) 0.0398(13) 0.0047(11) 0.0022(10) 0.0069(13)
N2 0.0602(16) 0.0559(16) 0.0435(12) 0.0118(10) -0.0049(10) -0.0139(12)
N1 0.0386(13) 0.0549(14) 0.0444(11) 0.0002(10) 0.0046(9) 0.0030(10)
N4 0.0441(13) 0.0493(14) 0.0415(11) 0.0049(9) 0.0013(9) 0.0023(11)
N8 0.0392(14) 0.0644(16) 0.0412(12) -0.0020(10) 0.0052(9) -0.0006(11)
C23 0.0406(16) 0.0519(17) 0.0402(13) 0.0072(11) 0.0018(10) 0.0058(12)
N3 0.0434(14) 0.0550(16) 0.0471(12) 0.0071(10) -0.0021(9) -0.0026(11)
C3 0.0415(17) 0.0558(18) 0.0552(16) 0.0011(12) 0.0085(12) 0.0058(13)
C22 0.0501(19) 0.069(2) 0.0444(15) -0.0061(13) 0.0025(12) 0.0070(15)
C15 0.0399(15) 0.0587(19) 0.0398(13) 0.0132(11) 0.0034(10) -0.0112(13)
N7 0.0482(15) 0.0563(15) 0.0475(13) -0.0011(10) -0.0008(10) 0.0030(11)
C12 0.0466(16) 0.0449(16) 0.0393(13) 0.0032(10) 0.0022(10) 0.0017(12)
C5 0.0425(16) 0.0648(19) 0.0445(14) -0.0089(12) 0.0095(11) -0.0067(14)
N6 0.0510(16) 0.087(2) 0.0445(13) -0.0119(12) 0.0076(10) 0.0054(14)
C4 0.0493(18) 0.0579(19) 0.0582(17) -0.0069(13) 0.0085(13) 0.0072(14)
C21 0.0414(17) 0.076(2) 0.0376(13) 0.0039(12) 0.0037(10) 0.0039(14)
C9 0.0469(17) 0.0638(19) 0.0354(13) -0.0040(11) 0.0035(10) -0.0197(14)
C19 0.0384(16) 0.077(2) 0.0387(13) 0.0031(13) 0.0091(10) -0.0094(14)
C18 0.0467(17) 0.073(2) 0.0545(16) 0.0211(15) -0.0012(12) -0.0036(16)
C20 0.0432(16) 0.0572(18) 0.0465(14) 0.0043(12) 0.0061(11) -0.0007(13)
C10 0.0511(17) 0.0663(19) 0.0374(13) -0.0056(12) 0.0116(11) -0.0029(14)
C14 0.0429(16) 0.0491(17) 0.0437(14) 0.0049(11) 0.0050(10) 0.0006(13)
C11 0.065(2) 0.0582(19) 0.0397(14) 0.0033(12) -0.0041(12) -0.0168(15)
C16 0.0551(19) 0.056(2) 0.0499(15) 0.0020(13) 0.0082(12) -0.0097(14)
C8 0.056(2) 0.101(3) 0.0385(15) -0.0046(15) 0.0058(12) -0.0237(19)
C6 0.0460(19) 0.094(3) 0.0606(19) -0.0239(17) 0.0155(14) -0.0032(17)
C17 0.057(2) 0.053(2) 0.072(2) 0.0113(15) 0.0012(15) -0.0021(15)
C7 0.062(2) 0.119(3) 0.0438(16) -0.0237(18) 0.0170(14) -0.016(2)
C2 0.0463(19) 0.078(2) 0.0661(19) 0.0014(16) -0.0077(14) 0.0113(16)
C1 0.058(2) 0.081(3) 0.105(3) 0.029(2) 0.0090(19) -0.0005(19)

loop_
_atom_type_symbol
_atom_type_description
_atom_type_scat_dispersion_real
_atom_type_scat_dispersion_imag
_atom_type_scat_source
C C 0.0033 0.0016 'International Tables Vol C Tables 4.2.6.8 and 6.1.1.4'
H H 0.0000 0.0000 'International Tables Vol C Tables 4.2.6.8 and 6.1.1.4'
N N 0.0061 0.0033 'International Tables Vol C Tables 4.2.6.8 and 6.1.1.4'
O O 0.0106 0.0060 'International Tables Vol C Tables 4.2.6.8 and 6.1.1.4'
Cl Cl 0.1484 0.1585 'International Tables Vol C Tables 4.2.6.8 and 6.1.1.4'

loop_
_geom_angle_atom_site_label_1
_geom_angle_atom_site_label_2
_geom_angle_atom_site_label_3
_geom_angle
_geom_angle_site_symmetry_1
_geom_angle_site_symmetry_3
_geom_angle_publ_flag
C14 O1 C15 121.0(2) . . ?
C21 O2 C19 117.4(2) . . ?
C14 N5 C12 113.7(2) . . ?
N4 C13 N3 129.7(3) . . ?
N4 C13 Cl1 115.2(2) . . ?
N3 C13 Cl1 115.1(2) . . ?
C12 N2 C11 123.3(2) . . ?
C23 N1 C3 121.2(2) . . ?
C23 N1 C4 120.8(2) . . ?
C3 N1 C4 118.0(2) . . ?
C13 N4 C12 113.0(2) . . ?
C21 N8 C23 114.3(2) . . ?
N8 C23 N1 117.6(2) . . ?
N8 C23 N7 124.4(2) . . ?
N1 C23 N7 117.9(2) . . ?
C13 N3 C14 111.1(2) . . ?
C1 C3 N1 118.4(3) . . ?
C1 C3 C2 125.6(3) . . ?
N1 C3 C2 115.9(3) . . ?
N7 C22 N6 130.1(3) . . ?
N7 C22 Cl2 114.9(2) . . ?
N6 C22 Cl2 115.0(2) . . ?
C16 C15 C20 122.4(3) . . ?
C16 C15 O1 116.8(3) . . ?
C20 C15 O1 120.6(3) . . ?
C22 N7 C23 112.0(2) . . ?
N2 C12 N5 118.9(2) . . ?
N2 C12 N4 117.1(2) . . ?
N5 C12 N4 124.0(2) . . ?
C10 C5 C6 118.0(3) . . ?
C10 C5 C4 121.3(2) . . ?
C6 C5 C4 120.7(3) . . ?
C22 N6 C21 110.8(2) . . ?
N1 C4 C5 114.8(2) . . ?
N8 C21 N6 128.3(3) . . ?
N8 C21 O2 118.1(3) . . ?
N6 C21 O2 113.6(2) . . ?
C10 C9 C8 118.0(3) . . ?
C10 C9 C11 119.9(2) . . ?
C8 C9 C11 122.0(3) . . ?
C18 C19 C20 122.4(3) . . ?
C18 C19 O2 120.7(3) . . ?
C20 C19 O2 116.9(3) . . ?
C17 C18 C19 118.7(3) . . ?
C19 C20 C15 117.0(3) . . ?
C5 C10 C9 122.6(2) . . ?
N5 C14 N3 128.5(2) . . ?
N5 C14 O1 119.9(2) . . ?
N3 C14 O1 111.6(2) . . ?
N2 C11 C9 115.4(2) . . ?
C15 C16 C17 119.0(3) . . ?
C7 C8 C9 120.0(3) . . ?
C7 C6 C5 120.1(3) . . ?
C18 C17 C16 120.5(3) . . ?
C8 C7 C6 121.2(3) . . ?

loop_
_geom_bond_atom_site_label_1
_geom_bond_atom_site_label_2
_geom_bond_distance
_geom_bond_site_symmetry_2
_geom_bond_publ_flag
Cl1 C13 1.736(3) . ?
Cl2 C22 1.736(3) . ?
O1 C14 1.348(3) . ?
O1 C15 1.410(3) . ?
O2 C21 1.354(3) . ?
O2 C19 1.414(3) . ?
N5 C14 1.310(3) . ?
N5 C12 1.355(3) . ?
C13 N4 1.312(4) . ?
C13 N3 1.315(3) . ?
N2 C12 1.324(4) . ?
N2 C11 1.452(3) . ?
N1 C23 1.345(3) . ?
N1 C3 1.443(4) . ?
N1 C4 1.471(3) . ?
N4 C12 1.363(3) . ?
N8 C21 1.305(3) . ?
N8 C23 1.343(4) . ?
C23 N7 1.362(4) . ?
N3 C14 1.337(3) . ?
C3 C1 1.325(4) . ?
C3 C2 1.455(4) . ?
C22 N7 1.315(4) . ?
C22 N6 1.321(4) . ?
C15 C16 1.367(4) . ?
C15 C20 1.378(4) . ?
C5 C10 1.385(4) . ?
C5 C6 1.390(4) . ?
C5 C4 1.507(4) . ?
N6 C21 1.330(4) . ?
C9 C10 1.385(4) . ?
C9 C8 1.395(4) . ?
C9 C11 1.493(4) . ?
C19 C18 1.377(4) . ?
C19 C20 1.378(4) . ?
C18 C17 1.372(4) . ?
C16 C17 1.383(4) . ?
C8 C7 1.372(5) . ?
C6 C7 1.381(5) . ?

loop_
_cod_related_entry_id
_cod_related_entry_database
_cod_related_entry_code
1 ChemSpider 30659213
